data_2004402
loop_
_publ_author_name
'Tian, J.'
'Li, H.'
'Hu, N.-H.'
'Huang, B.-T.'

_publ_section_title
;
 A New Zirconocene Complex,
 [{\h^5^-C~5~H~4~-C(CH~2~)~5~(CH~2~)~2~CH(CH~3~)~2~}~2~ZrCl~2~]
;
_journal_issue 1
_journal_name_full 'Acta Crystallographica Section C'
_journal_page_first 19
_journal_page_last 21
_journal_paper_doi 10.1107/S0108270195005543
_journal_volume 52
_journal_year 1996
_chemical_formula_sum 'C32 H50 Cl2 Zr'
_chemical_formula_weight 596.87
_space_group_IT_number 15
_symmetry_cell_setting monoclinic
_symmetry_space_group_name_Hall '-C 2yc'
_symmetry_space_group_name_H-M 'C 1 2/c 1'
_atom_type_scat_source IntTabIV
_cell_angle_alpha 90
_cell_angle_beta 95.21(2)
_cell_angle_gamma 90
_cell_formula_units_Z 4
_cell_length_a 32.549(8)
_cell_length_b 6.604(1)
_cell_length_c 14.933(5)
_cell_measurement_reflns_used 25
_cell_measurement_temperature 293
_cell_measurement_theta_max 10.5
_cell_measurement_theta_min 2.7
_cell_volume 3196.6(14)
_diffrn_measurement_device 'Nicolet R3m/E'
_diffrn_measurement_method \w
_diffrn_radiation_type MoK\a
_diffrn_radiation_wavelength 0.71073
_diffrn_reflns_limit_h_max 38
_diffrn_reflns_limit_h_min -38
_diffrn_reflns_limit_k_max 7
_diffrn_reflns_limit_k_min 0
_diffrn_reflns_limit_l_max 17
_diffrn_reflns_limit_l_min 0
_diffrn_reflns_number 2807
_diffrn_reflns_theta_max 25.0
_diffrn_standards_decay_% 2.5
_diffrn_standards_interval_count 98
_diffrn_standards_number 2
_exptl_absorpt_coefficient_mu 0.52
_exptl_absorpt_correction_T_max 0.91
_exptl_absorpt_correction_T_min 0.87
_exptl_absorpt_correction_type empirical
_exptl_crystal_colour colourless
_exptl_crystal_density_diffrn 1.24
_exptl_crystal_description 'flat slice'
_exptl_crystal_size_max 0.61
_exptl_crystal_size_mid 0.24
_exptl_crystal_size_min 0.12
_refine_diff_density_max 0.36
_refine_diff_density_min -0.33
_refine_ls_extinction_method none
_refine_ls_goodness_of_fit_obs 1.23
_refine_ls_hydrogen_treatment noref
_refine_ls_number_parameters 159
_refine_ls_number_reflns 1988
_refine_ls_R_factor_obs 0.035
_refine_ls_shift/esd_max 0.032
_refine_ls_structure_factor_coef F
_refine_ls_weighting_details 'w = 1/[\s^2^(F~o~) + 0.0005(F~o~)^2^]'
_refine_ls_weighting_scheme calc
_refine_ls_wR_factor_obs 0.044
_reflns_number_observed 1988
_reflns_number_total 2807
_reflns_observed_criterion I>3\s(I)
_cod_data_source_file kh1008.cif
_cod_data_source_block kh1008a
_cod_depositor_comments
;
The following automatic conversions were performed:

'_refine_ls_weighting_scheme' value 'w = 1/[\s^2^(F~o~) +
0.0005(F~o~)^2^]' was changed to 'calc'. New tag
'_refine_ls_weighting_details' was created. The value of the new tag
was set to 'w = 1/[\s^2^(F~o~) + 0.0005(F~o~)^2^]'.

Automatic conversion script
Id: cif_fix_values 3143 2015-03-26 13:38:13Z robertas 
;
_cod_original_cell_volume 3196.0(10)
_cod_original_sg_symbol_H-M 'C 2/c'
_cod_database_code 2004402

loop_
_symmetry_equiv_pos_as_xyz
x,y,z
x,-y,1/2+z
-x,-y,-z
-x,y,1/2-z
1/2+x,1/2+y,z
1/2+x,1/2-y,1/2+z
1/2-x,1/2-y,-z
1/2-x,1/2+y,1/2-z

loop_
_atom_site_label
_atom_site_fract_x
_atom_site_fract_y
_atom_site_fract_z
_atom_site_U_iso_or_equiv
Zr 0 .1003(1) .2500 .043(1)
Cl -.0256(1) -.1544(1) .3514(1) .061(1)
C(1) .1066(1) .2467(5) .1953(2) .051(1)
C(2) .1287(1) .0414(6) .1871(2) .060(1)
C(3) .1584(1) .0391(7) .1137(3) .072(2)
C(4) .1356(1) .0923(8) .0231(3) .082(2)
C(5) .1140(1) .2959(8) .0266(3) .075(2)
C(6) .0854(1) .3049(6) .1018(2) .058(1)
C(7) .1378(1) .4127(6) .2281(2) .063(1)
C(8) .1642(1) .3689(7) .3155(3) .078(2)
C(9) .1911(2) .5298(9) .3543(3) .099(2)
C(10) .2149(2) .4685(11) .4405(4) .125(3)
C(11) .2171(2) .6368(9) .2951(4) .127(3)
C(12) .0753(1) .2354(5) .2649(2) .046(1)
C(13) .0482(1) .3919(5) .2849(2) .050(1)
C(14) .0297(1) .3438(6) .3634(2) .056(1)
C(15) .0448(1) .1553(6) .3934(2) .058(1)
C(16) .0718(1) .0856(5) .3317(2) .052(1)
H(2a) .1436 -.0117 .2432 .060
H(2b) .1077 -.0604 .1733 .060
H(3a) .1700 -.0938 .1091 .060
H(3b) .1799 .1357 .1271 .060
H(4a) .1552 .0990 -.0207 .060
H(4b) .1157 -.0106 .0078 .060
H(5a) .1341 .4005 .0360 .060
H(5b) .0978 .3165 -.0296 .060
H(6a) .0751 .4410 .1054 .060
H(6b) .0626 .2144 .0875 .060
H(7a) .1224 .5346 .2377 .060
H(7b) .1557 .4362 .1816 .060
H(8a) .1829 .2551 .3040 .060
H(8b) .1469 .3231 .3603 .060
H(9) .1712 .6431 .3652 .060
H(10a) .1983 .4029 .4794 .060
H(10b) .2294 .5815 .4705 .060
H(10c) .2368 .3724 .4249 .060
H(11a) .2021 .6830 .2396 .060
H(11b) .2387 .5442 .2774 .060
H(11c) .2313 .7533 .3230 .060
H(13) .0430 .5134 .2496 .060
H(14) .0097 .4259 .3915 .060
H(15) .0382 .0861 .4472 .060
H(16) .0857 -.0434 .3342 .060

loop_
_geom_angle_atom_site_label_1
_geom_angle_atom_site_label_2
_geom_angle_atom_site_label_3
_geom_angle_site_symmetry_3
_geom_angle
_geom_angle_publ_flag
CEN Zr Cl . 105.30(10) yes
Cl Zr Cl 4_555 93.70(10) yes
C(12) Zr C(12) 4_555 139.90(10) yes
C(1) C(12) C(13) . 125.5(3) yes
C(13) C(12) C(16) . 105.7(3) yes
C(13) C(14) C(15) . 107.7(3) yes
C(15) C(16) C(12) . 109.1(3) yes
C(12) C(1) C(6) . 110.9(3) yes
C(2) C(1) C(6) . 108.5(3) yes
C(6) C(1) C(7) . 109.6(3) yes
C(2) C(3) C(4) . 110.2(3) yes
C(5) C(6) C(1) . 113.8(3) yes
C(7) C(8) C(9) . 118.2(4) yes
C(8) C(9) C(11) . 118.1(4) yes
CEN Zr Cl 4_555 108.30(10) yes
CEN Zr CEN 4_555 130.10(10) yes
C(16) Zr C(12) 4_555 151.00(10) yes
C(1) C(12) C(16) . 128.1(3) yes
C(12) C(13) C(14) . 109.6(3) yes
C(14) C(15) C(16) . 107.8(3) yes
C(12) C(1) C(7) . 106.3(3) yes
C(12) C(1) C(2) . 110.9(3) yes
C(2) C(1) C(7) . 110.6(3) yes
C(1) C(2) C(3) . 113.3(3) yes
C(4) C(5) C(6) . 112.1(4) yes
C(1) C(7) C(8) . 116.1(3) yes
C(8) C(9) C(10) . 112.9(5) yes
C(10) C(9) C(11) . 111.6(4) yes
Cl Zr C(12) . 123.50(10) no
C(12) Zr C(13) . 32.00(10) no
C(12) Zr C(14) . 53.90(10) no
Cl Zr C(15) . 77.10(10) no
C(13) Zr C(15) . 53.60(10) no
Cl Zr C(16) . 91.50(10) no
C(13) Zr C(16) . 53.00(10) no
C(15) Zr C(16) . 32.40(10) no
C(12) Zr Cl 4_555 85.30(10) no
C(14) Zr Cl 4_555 137.30(10) no
C(16) Zr Cl 4_555 85.50(10) no
C(14) Zr C(12) 4_555 98.20(10) no
C(12) Zr C(13) 4_555 108.70(10) no
C(14) Zr C(13) 4_555 80.90(10) no
C(16) Zr C(13) 4_555 131.30(10) no
C(12) Zr C(14) 4_555 98.20(10) no
C(14) Zr C(14) 4_555 98.7(2) no
C(16) Zr C(14) 4_555 129.90(10) no
C(12) Zr C(15) 4_555 119.70(10) no
C(14) Zr C(15) 4_555 130.80(10) no
C(16) Zr C(15) 4_555 148.80(10) no
C(12) Zr C(16) 4_555 151.00(10) no
C(14) Zr C(16) 4_555 129.90(10) no
C(16) Zr C(16) 4_555 175.6(2) no
Zr C(12) C(13) . 70.4(2) no
Zr C(12) C(16) . 71.7(2) no
Zr C(13) C(14) . 72.1(2) no
Zr C(14) C(13) . 75.2(2) no
Zr C(15) C(16) . 75.1(2) no
Zr C(16) C(12) . 76.3(2) no
Cl Zr C(13) . 129.60(10) no
Cl Zr C(14) . 99.00(10) no
C(13) Zr C(14) . 32.70(10) no
C(12) Zr C(15) . 53.50(10) no
C(14) Zr C(15) . 32.60(10) no
C(12) Zr C(16) . 32.00(10) no
C(14) Zr C(16) . 53.80(10) no
C(13) Zr Cl 4_555 114.40(10) no
C(15) Zr Cl 4_555 114.90(10) no
Cl Zr C(12) 4_555 85.30(10) no
C(13) Zr C(12) 4_555 108.70(10) no
C(15) Zr C(12) 4_555 119.70(10) no
Cl Zr C(13) 4_555 114.40(10) no
C(13) Zr C(13) 4_555 79.70(10) no
C(15) Zr C(13) 4_555 111.80(10) no
Cl Zr C(14) 4_555 137.30(10) no
C(13) Zr C(14) 4_555 80.80(10) no
C(15) Zr C(14) 4_555 130.80(10) no
Cl Zr C(15) 4_555 114.90(10) no
C(13) Zr C(15) 4_555 111.80(10) no
C(15) Zr C(15) 4_555 163.3(2) no
Cl Zr C(16) 4_555 85.50(10) no
C(13) Zr C(16) 4_555 131.30(10) no
C(15) Zr C(16) 4_555 148.80(10) no
C(3) C(4) C(5) . 111.3(4) no
Zr C(12) C(1) . 130.1(2) no
Zr C(13) C(12) . 77.6(2) no
Zr C(14) C(15) . 75.2(2) no
Zr C(15) C(14) . 72.2(2) no
Zr C(16) C(15) . 72.5(2) no

loop_
_geom_bond_atom_site_label_1
_geom_bond_atom_site_label_2
_geom_bond_site_symmetry_2
_geom_bond_distance
_geom_bond_publ_flag
Zr Cl . 2.4600(10) yes
Zr C(12) . 2.599(3) yes
Zr C(14) . 2.468(4) yes
Zr C(16) . 2.539(3) yes
C(1) C(6) . 1.549(6) yes
C(1) C(12) . 1.521(5) yes
C(3) C(4) . 1.524(6) yes
C(5) C(6) . 1.523(5) yes
C(8) C(9) . 1.463(7) yes
C(9) C(11) . 1.461(8) yes
C(12) C(16) . 1.417(5) yes
C(14) C(15) . 1.397(5) yes
Zr CEN . 2.2240(10) yes
Zr C(13) . 2.508(3) yes
Zr C(15) . 2.506(3) yes
C(1) C(2) . 1.544(5) yes
C(1) C(7) . 1.542(5) yes
C(2) C(3) . 1.526(6) yes
C(4) C(5) . 1.520(7) yes
C(7) C(8) . 1.525(5) yes
C(9) C(10) . 1.496(7) yes
C(12) C(13) . 1.410(5) yes
C(13) C(14) . 1.402(5) yes
C(15) C(16) . 1.406(5) yes
Zr Cl 4_555 2.4600(10) no
Zr C(13) 4_555 2.508(3) no
Zr C(15) 4_555 2.506(3) no
Zr C(12) 4_555 2.600(3) no
Zr C(14) 4_555 2.468(4) no
Zr C(16) 4_555 2.539(3) no
